data_7103079
loop_
_publ_author_name
'Zhan, Xin-Qi'
'Qian, Zhen-Hua'
'Zheng, Hong'
'Su, Bing-Yuan'
'Lan, Zhi'
'Xu, Jin-Gou'

_publ_section_title
;
 Rhodamine thiospirolactone. Highly selective and sensitive reversible
 sensing of Hg(II).
;
_journal_issue 16
_journal_name_full 'Chemical communications (Cambridge, England)'
_journal_page_first 1859
_journal_page_last 1861
_journal_paper_doi 10.1039/b719473k
_journal_year 2008
_chemical_formula_moiety 'C28 H30 N2 O2 S'
_chemical_formula_sum 'C28 H30 N2 O2 S'
_chemical_formula_weight 458.60
_chemical_name_systematic
;
?
;
_space_group_IT_number 14
_symmetry_cell_setting monoclinic
_symmetry_space_group_name_Hall '-P 2yn'
_symmetry_space_group_name_H-M 'P 1 21/n 1'
_atom_sites_solution_hydrogens geom
_atom_sites_solution_primary direct
_atom_sites_solution_secondary difmap
_audit_creation_method SHELXL-97
_cell_angle_alpha 90.00
_cell_angle_beta 97.6870(10)
_cell_angle_gamma 90.00
_cell_formula_units_Z 4
_cell_length_a 10.9203(5)
_cell_length_b 15.6081(7)
_cell_length_c 14.5574(7)
_cell_measurement_reflns_used 6020
_cell_measurement_temperature 297(2)
_cell_measurement_theta_max 28.1862
_cell_measurement_theta_min 2.2900
_cell_volume 2458.9(2)
_computing_cell_refinement 'SAINT (Bruker, 2002)'
_computing_data_collection 'SMART (Bruker, 2002)'
_computing_data_reduction 'SAINT (Bruker, 2001)'
_computing_molecular_graphics 'ORTEP-II (Johnson, 1976)'
_computing_publication_material 'SHELXL-97 (Sheldrick, 1997)'
_computing_structure_refinement 'SHELXL-97 (Sheldrick, 1997)'
_computing_structure_solution 'SHELXS-97 (Sheldrick, 1997)'
_diffrn_ambient_temperature 297(2)
_diffrn_measured_fraction_theta_full 0.999
_diffrn_measured_fraction_theta_max 0.927
_diffrn_measurement_device_type 'Bruker APEX area-detector diffractometer'
_diffrn_measurement_method '\f and \w scan'
_diffrn_radiation_monochromator graphite
_diffrn_radiation_source 'fine-focus sealed tube'
_diffrn_radiation_type MoK\a
_diffrn_radiation_wavelength 0.71073
_diffrn_reflns_av_R_equivalents 0.0192
_diffrn_reflns_av_sigmaI/netI 0.0163
_diffrn_reflns_limit_h_max 14
_diffrn_reflns_limit_h_min -14
_diffrn_reflns_limit_k_max 21
_diffrn_reflns_limit_k_min -20
_diffrn_reflns_limit_l_max 18
_diffrn_reflns_limit_l_min -18
_diffrn_reflns_number 28035
_diffrn_reflns_theta_full 26.00
_diffrn_reflns_theta_max 28.77
_diffrn_reflns_theta_min 1.92
_diffrn_standards_decay_% 0
_diffrn_standards_interval_count 0
_diffrn_standards_interval_time 0
_diffrn_standards_number 0
_exptl_absorpt_coefficient_mu 0.159
_exptl_absorpt_correction_T_max 0.9465
_exptl_absorpt_correction_T_min 0.9248
_exptl_absorpt_correction_type multi-scan
_exptl_absorpt_process_details 'SADABS (Bruker, 2002)'
_exptl_crystal_colour colorless
_exptl_crystal_density_diffrn 1.239
_exptl_crystal_density_meas ?
_exptl_crystal_density_method .
_exptl_crystal_description block
_exptl_crystal_F_000 976
_exptl_crystal_size_max 0.50
_exptl_crystal_size_mid 0.40
_exptl_crystal_size_min 0.35
_refine_diff_density_max 0.283
_refine_diff_density_min -0.252
_refine_diff_density_rms 0.044
_refine_ls_extinction_method none
_refine_ls_goodness_of_fit_ref 1.023
_refine_ls_hydrogen_treatment constr
_refine_ls_matrix_type full
_refine_ls_number_parameters 334
_refine_ls_number_reflns 5934
_refine_ls_number_restraints 2
_refine_ls_restrained_S_all 1.032
_refine_ls_R_factor_all 0.0630
_refine_ls_R_factor_gt 0.0528
_refine_ls_shift/su_max 0.000
_refine_ls_shift/su_mean 0.000
_refine_ls_structure_factor_coef Fsqd
_refine_ls_weighting_details 'calc w=1/[\s^2^(Fo^2^)+(0.0925P)^2^+0.4140P] where P=(Fo^2^+2Fc^2^)/3'
_refine_ls_weighting_scheme calc
_refine_ls_wR_factor_gt 0.1463
_refine_ls_wR_factor_ref 0.1562
_reflns_number_gt 4808
_reflns_number_total 5934
_reflns_threshold_expression >2sigma(I)
_cod_data_source_file b719473k.txt
_cod_data_source_block y
_cod_depositor_comments
;
The following automatic conversions were performed:
'_exptl_absorpt_correction_type' value 'Multi-scan' changed to
'multi-scan' according to
'/home/saulius/struct/CIF-dictionaries/cif_core.dic' dictionary named
'cif_core.dic' version 2.4.1 from 2010-06-29.

Automatic conversion script
Id: cif_fix_enum 1527 2010-12-29 10:47:43Z saulius 
;
_cod_original_sg_symbol_H-M P21/n
_cod_database_code 7103079

loop_
_symmetry_equiv_pos_as_xyz
'x, y, z'
'-x+1/2, y+1/2, -z+1/2'
'-x, -y, -z'
'x-1/2, -y-1/2, z-1/2'

loop_
_atom_site_label
_atom_site_type_symbol
_atom_site_fract_x
_atom_site_fract_y
_atom_site_fract_z
_atom_site_U_iso_or_equiv
_atom_site_adp_type
_atom_site_occupancy
_atom_site_symmetry_multiplicity
_atom_site_calc_flag
_atom_site_refinement_flags
_atom_site_disorder_assembly
_atom_site_disorder_group
S1 S 0.51502(4) 0.20778(3) 0.61282(3) 0.06201(16) Uani 1 1 d . . .
O1 O 0.16432(13) 0.27218(7) 0.65798(9) 0.0679(4) Uani 1 1 d . . .
O2 O 0.68511(13) 0.14755(12) 0.51808(12) 0.0929(5) Uani 1 1 d . . .
N1 N 0.20835(14) 0.56945(8) 0.61718(10) 0.0561(3) Uani 1 1 d . . .
N2 N 0.0195(2) -0.01254(11) 0.66827(15) 0.0935(7) Uani 1 1 d D . .
C1 C 0.22519(14) 0.33505(9) 0.61686(10) 0.0473(3) Uani 1 1 d . . .
C2 C 0.18786(15) 0.41703(10) 0.63439(11) 0.0507(3) Uani 1 1 d . . .
H2A H 0.1258 0.4253 0.6715 0.061 Uiso 1 1 calc R . .
C3 C 0.24152(14) 0.48760(9) 0.59750(10) 0.0486(3) Uani 1 1 d . . .
C4 C 0.33237(16) 0.47036(10) 0.54005(12) 0.0588(4) Uani 1 1 d . . .
H4A H 0.3690 0.5155 0.5122 0.071 Uiso 1 1 calc R . .
C5 C 0.36747(15) 0.38856(11) 0.52469(12) 0.0579(4) Uani 1 1 d . . .
H5A H 0.4284 0.3797 0.4868 0.070 Uiso 1 1 calc R . .
C6 C 0.31663(13) 0.31770(9) 0.56297(10) 0.0460(3) Uani 1 1 d . . .
C7 C 0.35731(12) 0.22786(9) 0.54723(10) 0.0447(3) Uani 1 1 d . . .
C8 C 0.26844(13) 0.16455(9) 0.57870(10) 0.0454(3) Uani 1 1 d . . .
C9 C 0.17857(15) 0.18865(9) 0.63135(11) 0.0504(3) Uani 1 1 d . A .
C10 C 0.09682(17) 0.13169(10) 0.66187(13) 0.0617(4) Uani 1 1 d . . .
H10A H 0.0381 0.1513 0.6976 0.074 Uiso 1 1 calc R A .
C11 C 0.10083(17) 0.04542(11) 0.64009(13) 0.0615(4) Uani 1 1 d . A .
C12 C 0.19312(18) 0.01966(11) 0.58802(13) 0.0637(4) Uani 1 1 d . . .
H12A H 0.2001 -0.0379 0.5732 0.076 Uiso 1 1 calc R A .
C13 C 0.27293(16) 0.07736(10) 0.55866(12) 0.0565(4) Uani 1 1 d . A .
H13A H 0.3328 0.0579 0.5239 0.068 Uiso 1 1 calc R . .
C14 C 0.37712(13) 0.21265(9) 0.44770(10) 0.0445(3) Uani 1 1 d . . .
C15 C 0.28665(15) 0.22741(11) 0.37376(11) 0.0535(4) Uani 1 1 d . . .
H15A H 0.2096 0.2484 0.3833 0.064 Uiso 1 1 calc R . .
C16 C 0.31269(19) 0.21042(14) 0.28536(13) 0.0692(5) Uani 1 1 d . . .
H16A H 0.2525 0.2199 0.2349 0.083 Uiso 1 1 calc R . .
C17 C 0.4267(2) 0.17956(16) 0.27091(13) 0.0799(6) Uani 1 1 d . . .
H17A H 0.4424 0.1684 0.2108 0.096 Uiso 1 1 calc R . .
C18 C 0.51590(18) 0.16527(15) 0.34288(14) 0.0737(5) Uani 1 1 d . . .
H18A H 0.5929 0.1446 0.3329 0.088 Uiso 1 1 calc R . .
C19 C 0.49047(14) 0.18213(11) 0.43238(11) 0.0525(4) Uani 1 1 d . . .
C20 C 0.58055(15) 0.17244(12) 0.51497(13) 0.0619(4) Uani 1 1 d . . .
C21 C 0.11612(17) 0.58556(11) 0.67765(12) 0.0601(4) Uani 1 1 d . . .
H21A H 0.1289 0.6427 0.7033 0.072 Uiso 1 1 calc R . .
H21B H 0.1285 0.5453 0.7288 0.072 Uiso 1 1 calc R . .
C22 C -0.0150(2) 0.57848(16) 0.63212(19) 0.0893(7) Uani 1 1 d . . .
H22A H -0.0700 0.5906 0.6767 0.134 Uiso 1 1 calc R . .
H22B H -0.0299 0.5215 0.6085 0.134 Uiso 1 1 calc R . .
H22C H -0.0290 0.6188 0.5820 0.134 Uiso 1 1 calc R . .
C23 C 0.25299(19) 0.64208(11) 0.56907(13) 0.0669(5) Uani 1 1 d . . .
H23A H 0.3409 0.6350 0.5673 0.080 Uiso 1 1 calc R . .
H23B H 0.2417 0.6937 0.6040 0.080 Uiso 1 1 calc R . .
C24 C 0.1896(3) 0.65348(17) 0.47187(17) 0.1010(8) Uani 1 1 d . . .
H24A H 0.2239 0.7022 0.4442 0.152 Uiso 1 1 calc R . .
H24B H 0.1029 0.6624 0.4730 0.152 Uiso 1 1 calc R . .
H24C H 0.2015 0.6031 0.4363 0.152 Uiso 1 1 calc R . .
C25 C -0.0071(3) -0.0928(2) 0.6195(3) 0.0706(8) Uani 0.65 1 d P A 1
H25A H 0.0141 -0.0889 0.5570 0.085 Uiso 0.65 1 calc PR A 1
H25B H -0.0942 -0.1065 0.6159 0.085 Uiso 0.65 1 calc PR A 1
C26 C 0.0689(4) -0.1599(3) 0.6730(3) 0.0911(11) Uani 0.65 1 d P A 1
H26A H 0.0537 -0.2143 0.6429 0.137 Uiso 0.65 1 calc PR A 1
H26B H 0.0472 -0.1629 0.7347 0.137 Uiso 0.65 1 calc PR A 1
H26C H 0.1548 -0.1457 0.6758 0.137 Uiso 0.65 1 calc PR A 1
C27 C -0.0499(4) 0.0103(2) 0.7456(3) 0.0695(9) Uani 0.55 1 d PD A 1
H27A H -0.0043 0.0533 0.7844 0.083 Uiso 0.55 1 calc PR A 1
H27B H -0.0583 -0.0400 0.7835 0.083 Uiso 0.55 1 calc PR A 1
C28 C -0.1762(5) 0.0445(4) 0.7098(6) 0.1183(19) Uani 0.55 1 d P A 1
H28A H -0.2188 0.0596 0.7610 0.177 Uiso 0.55 1 calc PR A 1
H28B H -0.2223 0.0014 0.6729 0.177 Uiso 0.55 1 calc PR A 1
H28C H -0.1680 0.0944 0.6724 0.177 Uiso 0.55 1 calc PR A 1
C25' C 0.0571(6) -0.1045(3) 0.6740(5) 0.0705(15) Uani 0.35 1 d PD A 2
H25C H 0.0189 -0.1322 0.7226 0.085 Uiso 0.35 1 calc PR A 2
H25D H 0.1460 -0.1080 0.6906 0.085 Uiso 0.35 1 calc PR A 2
C26' C 0.0206(6) -0.1517(5) 0.5837(6) 0.0867(18) Uani 0.35 1 d P A 2
H26D H 0.0471 -0.2102 0.5904 0.130 Uiso 0.35 1 calc PR A 2
H26E H 0.0592 -0.1250 0.5355 0.130 Uiso 0.35 1 calc PR A 2
H26F H -0.0675 -0.1497 0.5677 0.130 Uiso 0.35 1 calc PR A 2
C27' C -0.1085(5) 0.0145(4) 0.6809(4) 0.0778(12) Uani 0.45 1 d P A 2
H27C H -0.1305 0.0684 0.6498 0.093 Uiso 0.45 1 calc PR A 2
H27D H -0.1688 -0.0287 0.6582 0.093 Uiso 0.45 1 calc PR A 2
C28' C -0.0987(8) 0.0237(5) 0.7825(5) 0.112(2) Uani 0.45 1 d P A 2
H28D H -0.1768 0.0417 0.7991 0.168 Uiso 0.45 1 calc PR A 2
H28E H -0.0368 0.0658 0.8030 0.168 Uiso 0.45 1 calc PR A 2
H28F H -0.0759 -0.0303 0.8113 0.168 Uiso 0.45 1 calc PR A 2

loop_
_atom_site_aniso_label
_atom_site_aniso_U_11
_atom_site_aniso_U_22
_atom_site_aniso_U_33
_atom_site_aniso_U_23
_atom_site_aniso_U_13
_atom_site_aniso_U_12
S1 0.0493(2) 0.0818(3) 0.0539(2) -0.00943(19) 0.00313(17) 0.00547(19)
O1 0.0892(9) 0.0423(6) 0.0852(8) 0.0005(5) 0.0593(7) 0.0010(5)
O2 0.0537(7) 0.1195(13) 0.1042(11) -0.0265(10) 0.0064(7) 0.0307(8)
N1 0.0702(8) 0.0429(6) 0.0580(8) -0.0039(5) 0.0192(6) -0.0029(6)
N2 0.1063(14) 0.0545(9) 0.1344(17) -0.0029(10) 0.0698(13) -0.0159(9)
C1 0.0536(8) 0.0442(7) 0.0482(7) -0.0008(6) 0.0215(6) -0.0012(6)
C2 0.0581(8) 0.0478(8) 0.0508(8) -0.0015(6) 0.0239(6) 0.0013(6)
C3 0.0543(8) 0.0460(7) 0.0467(7) -0.0054(6) 0.0107(6) -0.0040(6)
C4 0.0645(10) 0.0490(8) 0.0684(10) -0.0037(7) 0.0293(8) -0.0137(7)
C5 0.0564(9) 0.0561(9) 0.0677(10) -0.0098(7) 0.0317(8) -0.0107(7)
C6 0.0462(7) 0.0468(7) 0.0479(7) -0.0070(6) 0.0168(6) -0.0037(6)
C7 0.0396(7) 0.0511(8) 0.0451(7) -0.0045(6) 0.0125(5) 0.0010(5)
C8 0.0476(7) 0.0465(7) 0.0445(7) -0.0011(6) 0.0147(6) 0.0024(6)
C9 0.0573(8) 0.0437(7) 0.0549(8) 0.0014(6) 0.0243(7) 0.0043(6)
C10 0.0676(10) 0.0502(8) 0.0753(11) 0.0052(8) 0.0391(9) 0.0035(7)
C11 0.0692(10) 0.0487(8) 0.0716(10) 0.0029(7) 0.0273(8) -0.0044(7)
C12 0.0796(12) 0.0434(8) 0.0735(11) -0.0059(7) 0.0306(9) -0.0018(7)
C13 0.0637(9) 0.0487(8) 0.0622(9) -0.0066(7) 0.0267(8) 0.0023(7)
C14 0.0441(7) 0.0455(7) 0.0464(7) -0.0054(5) 0.0158(6) -0.0033(5)
C15 0.0473(8) 0.0662(9) 0.0486(8) -0.0033(7) 0.0123(6) 0.0004(7)
C16 0.0668(11) 0.0930(14) 0.0482(9) -0.0022(8) 0.0091(8) -0.0044(9)
C17 0.0742(12) 0.1192(17) 0.0512(9) -0.0190(10) 0.0269(9) -0.0067(11)
C18 0.0572(10) 0.1001(15) 0.0696(11) -0.0241(10) 0.0294(9) 0.0024(9)
C19 0.0458(7) 0.0590(9) 0.0555(8) -0.0113(7) 0.0174(6) 0.0000(6)
C20 0.0482(8) 0.0657(10) 0.0730(11) -0.0134(8) 0.0120(8) 0.0076(7)
C21 0.0759(11) 0.0476(8) 0.0592(9) -0.0090(7) 0.0183(8) 0.0035(7)
C22 0.0707(13) 0.0887(15) 0.1106(18) -0.0070(13) 0.0200(12) 0.0047(11)
C23 0.0818(12) 0.0462(8) 0.0749(11) -0.0037(8) 0.0188(9) -0.0121(8)
C24 0.136(2) 0.0877(16) 0.0780(14) 0.0241(12) 0.0103(14) -0.0234(15)
C25 0.0630(17) 0.0573(17) 0.088(2) 0.0137(16) -0.0030(16) -0.0090(13)
C26 0.093(3) 0.080(2) 0.100(3) 0.021(2) 0.011(2) 0.002(2)
C27 0.076(2) 0.063(2) 0.077(3) 0.0097(18) 0.036(2) -0.0094(17)
C28 0.082(3) 0.127(5) 0.149(6) 0.000(4) 0.028(4) 0.002(3)
C25' 0.079(4) 0.042(3) 0.094(4) 0.016(3) 0.025(4) -0.004(3)
C26' 0.066(3) 0.072(4) 0.121(6) -0.019(4) 0.007(4) -0.006(3)
C27' 0.072(3) 0.083(3) 0.082(3) 0.001(3) 0.021(3) -0.021(2)
C28' 0.126(6) 0.131(6) 0.086(4) 0.007(4) 0.038(4) 0.017(5)

loop_
_atom_type_symbol
_atom_type_description
_atom_type_scat_dispersion_real
_atom_type_scat_dispersion_imag
_atom_type_scat_source
C C 0.0033 0.0016 'International Tables Vol C Tables 4.2.6.8 and 6.1.1.4'
H H 0.0000 0.0000 'International Tables Vol C Tables 4.2.6.8 and 6.1.1.4'
N N 0.0061 0.0033 'International Tables Vol C Tables 4.2.6.8 and 6.1.1.4'
O O 0.0106 0.0060 'International Tables Vol C Tables 4.2.6.8 and 6.1.1.4'
S S 0.1246 0.1234 'International Tables Vol C Tables 4.2.6.8 and 6.1.1.4'

loop_
_geom_angle_atom_site_label_1
_geom_angle_atom_site_label_2
_geom_angle_atom_site_label_3
_geom_angle
_geom_angle_site_symmetry_1
_geom_angle_site_symmetry_3
_geom_angle_publ_flag
C20 S1 C7 94.87(7) . . ?
C1 O1 C9 118.50(11) . . ?
C3 N1 C21 121.02(13) . . ?
C3 N1 C23 120.86(14) . . ?
C21 N1 C23 117.68(14) . . ?
C11 N2 C25 121.3(2) . . ?
C11 N2 C27 119.1(2) . . ?
C25 N2 C27 119.4(2) . . ?
C11 N2 C25' 117.9(3) . . ?
C27 N2 C25' 110.7(3) . . ?
C11 N2 C27' 120.3(2) . . ?
C25 N2 C27' 100.1(3) . . ?
C25' N2 C27' 121.3(3) . . ?
O1 C1 C6 122.71(13) . . ?
O1 C1 C2 114.36(12) . . ?
C6 C1 C2 122.92(13) . . ?
C1 C2 C3 120.97(13) . . ?
C1 C2 H2A 119.5 . . ?
C3 C2 H2A 119.5 . . ?
N1 C3 C2 121.47(13) . . ?
N1 C3 C4 122.05(14) . . ?
C2 C3 C4 116.47(14) . . ?
C5 C4 C3 120.94(14) . . ?
C5 C4 H4A 119.5 . . ?
C3 C4 H4A 119.5 . . ?
C4 C5 C6 123.06(14) . . ?
C4 C5 H5A 118.5 . . ?
C6 C5 H5A 118.5 . . ?
C1 C6 C5 115.59(13) . . ?
C1 C6 C7 121.59(13) . . ?
C5 C6 C7 122.83(12) . . ?
C6 C7 C8 110.67(11) . . ?
C6 C7 C14 112.14(12) . . ?
C8 C7 C14 111.76(12) . . ?
C6 C7 S1 110.40(10) . . ?
C8 C7 S1 108.75(10) . . ?
C14 C7 S1 102.81(9) . . ?
C9 C8 C13 115.54(13) . . ?
C9 C8 C7 121.95(13) . . ?
C13 C8 C7 122.50(12) . . ?
O1 C9 C10 114.78(13) . . ?
O1 C9 C8 122.16(13) . . ?
C10 C9 C8 123.06(14) . . ?
C9 C10 C11 120.85(15) . . ?
C9 C10 H10A 119.6 . . ?
C11 C10 H10A 119.6 . . ?
N2 C11 C10 122.16(16) . . ?
N2 C11 C12 121.06(16) . . ?
C10 C11 C12 116.78(15) . . ?
C13 C12 C11 121.19(15) . . ?
C13 C12 H12A 119.4 . . ?
C11 C12 H12A 119.4 . . ?
C12 C13 C8 122.57(14) . . ?
C12 C13 H13A 118.7 . . ?
C8 C13 H13A 118.7 . . ?
C19 C14 C15 119.91(14) . . ?
C19 C14 C7 117.26(13) . . ?
C15 C14 C7 122.83(12) . . ?
C14 C15 C16 118.68(15) . . ?
C14 C15 H15A 120.7 . . ?
C16 C15 H15A 120.7 . . ?
C17 C16 C15 120.86(18) . . ?
C17 C16 H16A 119.6 . . ?
C15 C16 H16A 119.6 . . ?
C18 C17 C16 120.83(16) . . ?
C18 C17 H17A 119.6 . . ?
C16 C17 H17A 119.6 . . ?
C17 C18 C19 118.75(17) . . ?
C17 C18 H18A 120.6 . . ?
C19 C18 H18A 120.6 . . ?
C14 C19 C18 120.97(16) . . ?
C14 C19 C20 115.24(14) . . ?
C18 C19 C20 123.75(15) . . ?
O2 C20 C19 126.77(17) . . ?
O2 C20 S1 123.80(16) . . ?
C19 C20 S1 109.38(11) . . ?
N1 C21 C22 114.83(16) . . ?
N1 C21 H21A 108.6 . . ?
C22 C21 H21A 108.6 . . ?
N1 C21 H21B 108.6 . . ?
C22 C21 H21B 108.6 . . ?
H21A C21 H21B 107.5 . . ?
C21 C22 H22A 109.5 . . ?
C21 C22 H22B 109.5 . . ?
H22A C22 H22B 109.5 . . ?
C21 C22 H22C 109.5 . . ?
H22A C22 H22C 109.5 . . ?
H22B C22 H22C 109.5 . . ?
N1 C23 C24 113.93(16) . . ?
N1 C23 H23A 108.8 . . ?
C24 C23 H23A 108.8 . . ?
N1 C23 H23B 108.8 . . ?
C24 C23 H23B 108.8 . . ?
H23A C23 H23B 107.7 . . ?
C23 C24 H24A 109.5 . . ?
C23 C24 H24B 109.5 . . ?
H24A C24 H24B 109.5 . . ?
C23 C24 H24C 109.5 . . ?
H24A C24 H24C 109.5 . . ?
H24B C24 H24C 109.5 . . ?
N2 C25 C26 106.9(3) . . ?
N2 C25 H25A 110.3 . . ?
C26 C25 H25A 110.3 . . ?
N2 C25 H25B 110.3 . . ?
C26 C25 H25B 110.3 . . ?
H25A C25 H25B 108.6 . . ?
C25 C26 H26A 109.5 . . ?
C25 C26 H26B 109.5 . . ?
H26A C26 H26B 109.5 . . ?
C25 C26 H26C 109.5 . . ?
H26A C26 H26C 109.5 . . ?
H26B C26 H26C 109.5 . . ?
N2 C27 C28 111.1(5) . . ?
N2 C27 H27A 109.4 . . ?
C28 C27 H27A 109.4 . . ?
N2 C27 H27B 109.4 . . ?
C28 C27 H27B 109.4 . . ?
H27A C27 H27B 108.0 . . ?
C27 C28 H28A 109.5 . . ?
C27 C28 H28B 109.5 . . ?
H28A C28 H28B 109.5 . . ?
C27 C28 H28C 109.5 . . ?
H28A C28 H28C 109.5 . . ?
H28B C28 H28C 109.5 . . ?
N2 C25' C26' 112.4(6) . . ?
N2 C25' H25C 109.1 . . ?
C26' C25' H25C 109.1 . . ?
N2 C25' H25D 109.1 . . ?
C26' C25' H25D 109.1 . . ?
H25C C25' H25D 107.9 . . ?
C25' C26' H26D 109.5 . . ?
C25' C26' H26E 109.5 . . ?
H26D C26' H26E 109.5 . . ?
C25' C26' H26F 109.5 . . ?
H26D C26' H26F 109.5 . . ?
H26E C26' H26F 109.5 . . ?
C28' C27' N2 101.9(6) . . ?
C28' C27' H27C 111.4 . . ?
N2 C27' H27C 111.4 . . ?
C28' C27' H27D 111.4 . . ?
N2 C27' H27D 111.4 . . ?
H27C C27' H27D 109.2 . . ?
C27' C28' H28D 109.5 . . ?
C27' C28' H28E 109.5 . . ?
H28D C28' H28E 109.5 . . ?
C27' C28' H28F 109.5 . . ?
H28D C28' H28F 109.5 . . ?
H28E C28' H28F 109.5 . . ?

loop_
_geom_bond_atom_site_label_1
_geom_bond_atom_site_label_2
_geom_bond_distance
_geom_bond_site_symmetry_2
_geom_bond_publ_flag
S1 C20 1.7658(18) . ?
S1 C7 1.8804(15) . ?
O1 C1 1.3672(17) . ?
O1 C9 1.3749(18) . ?
O2 C20 1.201(2) . ?
N1 C3 1.3687(19) . ?
N1 C21 1.446(2) . ?
N1 C23 1.451(2) . ?
N2 C11 1.368(2) . ?
N2 C25 1.450(4) . ?
N2 C27 1.483(3) . ?
N2 C25' 1.492(4) . ?
N2 C27' 1.496(6) . ?
C1 C6 1.3768(19) . ?
C1 C2 1.377(2) . ?
C2 C3 1.389(2) . ?
C2 H2A 0.9300 . ?
C3 C4 1.406(2) . ?
C4 C5 1.360(2) . ?
C4 H4A 0.9300 . ?
C5 C6 1.387(2) . ?
C5 H5A 0.9300 . ?
C6 C7 1.498(2) . ?
C7 C8 1.499(2) . ?
C7 C14 1.5121(19) . ?
C8 C9 1.3761(19) . ?
C8 C13 1.394(2) . ?
C9 C10 1.375(2) . ?
C10 C11 1.385(2) . ?
C10 H10A 0.9300 . ?
C11 C12 1.399(2) . ?
C12 C13 1.361(2) . ?
C12 H12A 0.9300 . ?
C13 H13A 0.9300 . ?
C14 C19 1.372(2) . ?
C14 C15 1.380(2) . ?
C15 C16 1.380(2) . ?
C15 H15A 0.9300 . ?
C16 C17 1.377(3) . ?
C16 H16A 0.9300 . ?
C17 C18 1.351(3) . ?
C17 H17A 0.9300 . ?
C18 C19 1.393(2) . ?
C18 H18A 0.9300 . ?
C19 C20 1.456(2) . ?
C21 C22 1.499(3) . ?
C21 H21A 0.9700 . ?
C21 H21B 0.9700 . ?
C22 H22A 0.9600 . ?
C22 H22B 0.9600 . ?
C22 H22C 0.9600 . ?
C23 C24 1.500(3) . ?
C23 H23A 0.9700 . ?
C23 H23B 0.9700 . ?
C24 H24A 0.9600 . ?
C24 H24B 0.9600 . ?
C24 H24C 0.9600 . ?
C25 C26 1.489(5) . ?
C25 H25A 0.9700 . ?
C25 H25B 0.9700 . ?
C26 H26A 0.9600 . ?
C26 H26B 0.9600 . ?
C26 H26C 0.9600 . ?
C27 C28 1.505(7) . ?
C27 H27A 0.9700 . ?
C27 H27B 0.9700 . ?
C28 H28A 0.9600 . ?
C28 H28B 0.9600 . ?
C28 H28C 0.9600 . ?
C25' C26' 1.513(10) . ?
C25' H25C 0.9700 . ?
C25' H25D 0.9700 . ?
C26' H26D 0.9600 . ?
C26' H26E 0.9600 . ?
C26' H26F 0.9600 . ?
C27' C28' 1.475(8) . ?
C27' H27C 0.9700 . ?
C27' H27D 0.9700 . ?
C28' H28D 0.9600 . ?
C28' H28E 0.9600 . ?
C28' H28F 0.9600 . ?
